data_2239991
loop_
_publ_author_name
'Jasmine, Nithianantham Jeeva'
'Muthiah, Packianathan Thomas'
'Stanley, Nithianantham'

_publ_section_title
;
 Crystal structure of <i>N</i>'-hydroxypyrimidine-2-carboximidamide
;
_journal_coeditor_code SJ5423
_journal_issue 10
_journal_name_full 'Acta Crystallographica Section E'
_journal_page_first o1107
_journal_page_last o1108
_journal_paper_doi 10.1107/S1600536814020285
_journal_volume 70
_journal_year 2014
_chemical_formula_iupac 'C5 H6 N4 O'
_chemical_formula_moiety 'C5 H6 N4 O'
_chemical_formula_sum 'C5 H6 N4 O'
_chemical_formula_weight 138.14
_chemical_name_systematic
;
<i>N</i>'-Hydroxypyrimidine-2-carboximidamide
;
_space_group_IT_number 14
_symmetry_cell_setting monoclinic
_symmetry_space_group_name_Hall '-P 2ybc'
_symmetry_space_group_name_H-M 'P 1 21/c 1'
_atom_sites_solution_hydrogens geom
_atom_sites_solution_primary direct
_atom_sites_solution_secondary difmap
_audit_creation_method SHELXL-97
_cell_angle_alpha 90.00
_cell_angle_beta 101.888(6)
_cell_angle_gamma 90.00
_cell_formula_units_Z 4
_cell_length_a 7.4066(7)
_cell_length_b 8.0165(8)
_cell_length_c 10.2200(9)
_cell_measurement_reflns_used 1905
_cell_measurement_temperature 100.0(10)
_cell_measurement_theta_max 29.89
_cell_measurement_theta_min 2.81
_cell_volume 593.80(10)
_computing_cell_refinement 'SAINT (Bruker, 2009)'
_computing_data_collection 'APEX2 (Bruker, 2009)'
_computing_data_reduction 'SAINT (Bruker, 2009)'
_computing_molecular_graphics 'SHELXTL (Sheldrick, 2008)'
_computing_publication_material
;
SHELXTL (Sheldrick, 2008) and PLATON (Spek, 2009)
;
_computing_structure_refinement 'SHELXTL (Sheldrick, 2008)'
_computing_structure_solution 'SHELXTL (Sheldrick, 2008)'
_diffrn_ambient_temperature 100.0(10)
_diffrn_measured_fraction_theta_full 0.985
_diffrn_measured_fraction_theta_max 0.985
_diffrn_measurement_device_type
;
Bruker SMART APEXII CCD area-detector
;
_diffrn_measurement_method '\f and \w scans'
_diffrn_radiation_monochromator graphite
_diffrn_radiation_source 'fine-focus sealed tube'
_diffrn_radiation_type MoK\a
_diffrn_radiation_wavelength 0.71073
_diffrn_reflns_av_R_equivalents 0.0473
_diffrn_reflns_av_sigmaI/netI 0.0475
_diffrn_reflns_limit_h_max 8
_diffrn_reflns_limit_h_min -8
_diffrn_reflns_limit_k_max 8
_diffrn_reflns_limit_k_min -9
_diffrn_reflns_limit_l_max 12
_diffrn_reflns_limit_l_min -12
_diffrn_reflns_number 4073
_diffrn_reflns_theta_full 25.00
_diffrn_reflns_theta_max 25.00
_diffrn_reflns_theta_min 2.81
_exptl_absorpt_coefficient_mu 0.116
_exptl_absorpt_correction_T_max 0.9903
_exptl_absorpt_correction_T_min 0.9312
_exptl_absorpt_correction_type multi-scan
_exptl_absorpt_process_details '(<i>SADABS</i>; Bruker, 2009)'
_exptl_crystal_colour colourless
_exptl_crystal_density_diffrn 1.545
_exptl_crystal_density_method 'not measured'
_exptl_crystal_description plate
_exptl_crystal_F_000 288
_exptl_crystal_size_max 0.62
_exptl_crystal_size_mid 0.17
_exptl_crystal_size_min 0.08
_refine_diff_density_max 0.290
_refine_diff_density_min -0.310
_refine_ls_extinction_method none
_refine_ls_goodness_of_fit_ref 1.129
_refine_ls_hydrogen_treatment mixed
_refine_ls_matrix_type full
_refine_ls_number_parameters 103
_refine_ls_number_reflns 1030
_refine_ls_number_restraints 0
_refine_ls_restrained_S_all 1.129
_refine_ls_R_factor_all 0.0673
_refine_ls_R_factor_gt 0.0537
_refine_ls_shift/su_max 0.000
_refine_ls_shift/su_mean 0.000
_refine_ls_structure_factor_coef Fsqd
_refine_ls_weighting_details 'calc w=1/[\s^2^(Fo^2^)+(0.0930P)^2^+0.7207P] where P=(Fo^2^+2Fc^2^)/3'
_refine_ls_weighting_scheme calc
_refine_ls_wR_factor_gt 0.1630
_refine_ls_wR_factor_ref 0.1805
_reflns_number_gt 831
_reflns_number_total 1030
_reflns_threshold_expression I>2\s(I)
_cod_data_source_file sj5423sup1.cif
_cod_data_source_block I
_cod_original_sg_symbol_H-M 'P 21/c'
_cod_database_code 2239991
_cod_database_fobs_code 2239991

loop_
_symmetry_equiv_pos_as_xyz
'x, y, z'
'-x, y+1/2, -z+1/2'
'-x, -y, -z'
'x, -y-1/2, z-1/2'

loop_
_atom_site_type_symbol
_atom_site_label
_atom_site_fract_x
_atom_site_fract_y
_atom_site_fract_z
_atom_site_U_iso_or_equiv
_atom_site_adp_type
_atom_site_calc_flag
_atom_site_refinement_flags
_atom_site_occupancy
_atom_site_symmetry_multiplicity
O O1 0.9616(3) 0.4128(2) 0.15856(18) 0.0171(6) Uani d . 1 1
N N1 0.6515(3) 0.0148(3) -0.1252(2) 0.0159(6) Uani d . 1 1
N N2 0.8106(3) -0.0836(3) 0.0883(2) 0.0140(6) Uani d . 1 1
N N3 0.9064(3) 0.2423(3) 0.1497(2) 0.0150(6) Uani d . 1 1
N N4 0.8007(3) 0.3212(3) -0.0758(2) 0.0155(6) Uani d . 1 1
C C1 0.5875(4) -0.1406(4) -0.1538(3) 0.0183(7) Uani d . 1 1
H H1A 0.5107 -0.1612 -0.2389 0.022 Uiso calc R 1 1
C C2 0.6283(4) -0.2713(4) -0.0652(3) 0.0198(7) Uani d . 1 1
H H2A 0.5801 -0.3800 -0.0867 0.024 Uiso calc R 1 1
C C3 0.7425(4) -0.2368(4) 0.0560(3) 0.0183(7) Uani d . 1 1
H H3A 0.7743 -0.3244 0.1191 0.022 Uiso calc R 1 1
C C4 0.7592(3) 0.0362(3) -0.0043(2) 0.0127(6) Uani d . 1 1
C C5 0.8291(3) 0.2095(3) 0.0268(2) 0.0126(7) Uani d . 1 1
H H2N4 0.869(4) 0.413(4) -0.057(3) 0.012(7) Uiso d . 1 1
H H1N4 0.784(4) 0.281(4) -0.162(3) 0.025(8) Uiso d . 1 1
H H1O1 1.029(5) 0.429(4) 0.247(4) 0.022(8) Uiso d . 1 1

loop_
_atom_site_aniso_label
_atom_site_aniso_U_11
_atom_site_aniso_U_22
_atom_site_aniso_U_33
_atom_site_aniso_U_12
_atom_site_aniso_U_13
_atom_site_aniso_U_23
O1 0.0221(11) 0.0123(11) 0.0157(11) -0.0038(8) 0.0012(9) -0.0005(7)
N1 0.0142(12) 0.0173(13) 0.0169(12) -0.0003(10) 0.0048(10) -0.0023(9)
N2 0.0130(12) 0.0135(12) 0.0156(12) 0.0008(9) 0.0033(10) 0.0000(9)
N3 0.0164(12) 0.0098(12) 0.0185(12) -0.0026(10) 0.0027(10) -0.0001(9)
N4 0.0196(13) 0.0134(13) 0.0130(12) -0.0015(11) 0.0023(10) 0.0016(9)
C1 0.0139(14) 0.0209(15) 0.0212(14) -0.0018(12) 0.0058(12) -0.0060(12)
C2 0.0166(15) 0.0129(14) 0.0319(16) -0.0030(11) 0.0096(13) -0.0071(12)
C3 0.0177(15) 0.0147(14) 0.0246(15) 0.0015(12) 0.0096(12) 0.0004(11)
C4 0.0092(13) 0.0160(15) 0.0138(13) 0.0006(11) 0.0043(11) -0.0032(10)
C5 0.0099(13) 0.0137(14) 0.0160(13) 0.0011(11) 0.0065(11) 0.0002(10)

loop_
_atom_type_symbol
_atom_type_description
_atom_type_scat_dispersion_real
_atom_type_scat_dispersion_imag
_atom_type_scat_source
C C 0.0033 0.0016 'International Tables Vol C Tables 4.2.6.8 and 6.1.1.4'
H H 0.0000 0.0000 'International Tables Vol C Tables 4.2.6.8 and 6.1.1.4'
N N 0.0061 0.0033 'International Tables Vol C Tables 4.2.6.8 and 6.1.1.4'
O O 0.0106 0.0060 'International Tables Vol C Tables 4.2.6.8 and 6.1.1.4'

loop_
_geom_angle_atom_site_label_1
_geom_angle_atom_site_label_2
_geom_angle_atom_site_label_3
_geom_angle
N3 O1 H1O1 106.1(18)
C4 N1 C1 116.0(2)
C3 N2 C4 116.2(2)
C5 N3 O1 108.7(2)
C5 N4 H2N4 112.9(18)
C5 N4 H1N4 118(2)
H2N4 N4 H1N4 117(3)
N1 C1 C2 122.8(2)
N1 C1 H1A 118.6
C2 C1 H1A 118.6
C3 C2 C1 116.7(3)
C3 C2 H2A 121.6
C1 C2 H2A 121.6
N2 C3 C2 122.4(3)
N2 C3 H3A 118.8
C2 C3 H3A 118.8
N1 C4 N2 125.9(2)
N1 C4 C5 115.6(2)
N2 C4 C5 118.5(2)
N3 C5 N4 125.5(2)
N3 C5 C4 117.4(2)
N4 C5 C4 117.1(2)

loop_
_geom_bond_atom_site_label_1
_geom_bond_atom_site_label_2
_geom_bond_distance
O1 N3 1.424(3)
O1 H1O1 0.94(4)
N1 C4 1.336(3)
N1 C1 1.343(4)
N2 C3 1.343(4)
N2 C4 1.347(3)
N3 C5 1.295(3)
N4 C5 1.362(3)
N4 H2N4 0.89(3)
N4 H1N4 0.92(3)
C1 C2 1.378(4)
C1 H1A 0.9500
C2 C3 1.376(4)
C2 H2A 0.9500
C3 H3A 0.9500
C4 C5 1.494(4)

loop_
_geom_hbond_atom_site_label_D
_geom_hbond_atom_site_label_H
_geom_hbond_atom_site_label_A
_geom_hbond_site_symmetry_A
_geom_hbond_distance_DH
_geom_hbond_distance_HA
_geom_hbond_distance_DA
_geom_hbond_angle_DHA
_geom_hbond_publ_flag
N4 H2N4 O1 3_765 0.89(3) 2.27(3) 2.996(3) 139(3) yes
N4 H1N4 N3 4_565 0.92(3) 2.30(3) 3.106(3) 146(3) yes
O1 H1O1 N2 2_755 0.95(4) 1.85(4) 2.783(3) 167(3) yes
C3 H3A O1 1_545 0.9500 2.5100 3.305(4) 141.00 yes

loop_
_geom_torsion_atom_site_label_1
_geom_torsion_atom_site_label_2
_geom_torsion_atom_site_label_3
_geom_torsion_atom_site_label_4
_geom_torsion
C4 N1 C1 C2 0.2(4)
N1 C1 C2 C3 -1.1(4)
C4 N2 C3 C2 0.8(4)
C1 C2 C3 N2 0.5(4)
C1 N1 C4 N2 1.3(4)
C1 N1 C4 C5 -179.8(2)
C3 N2 C4 N1 -1.8(4)
C3 N2 C4 C5 179.3(2)
O1 N3 C5 N4 -1.7(3)
O1 N3 C5 C4 -179.51(19)
N1 C4 C5 N3 168.3(2)
N2 C4 C5 N3 -12.7(3)
N1 C4 C5 N4 -9.7(3)
N2 C4 C5 N4 169.3(2)
